data_7032235
loop_
_publ_author_name
'Alnajrani, Mohammed N.'
'Mair, Francis S.'

_publ_section_title
;
 Synthesis and characterization of \b-triketimine cobalt complexes and
 their behaviour in the polymerization of 1,3-butadiene.
;
_journal_issue 42
_journal_name_full 'Dalton transactions (Cambridge, England : 2003)'
_journal_page_first 15727
_journal_page_last 15736
_journal_paper_doi 10.1039/c4dt02196g
_journal_volume 43
_journal_year 2014
_chemical_formula_moiety 'C66 H82 Br2 Co2 N6 O2, C H2 Cl2, 2(C32 H12 B F24)'
_chemical_formula_sum 'C131 H108 B2 Br2 Cl2 Co2 F48 N6 O2'
_chemical_formula_weight 3080.43
_chemical_name_systematic
;
 ?
;
_space_group_crystal_system triclinic
_space_group_IT_number 2
_space_group_name_Hall '-P 1'
_space_group_name_H-M_alt 'P -1'
_symmetry_space_group_name_Hall '-P 1'
_symmetry_space_group_name_H-M 'P -1'
_atom_sites_solution_hydrogens geom
_atom_sites_solution_primary iterative
_audit_creation_date 2014-06-04
_audit_creation_method
;
Olex2 1.2
(compiled 2014.03.20 svn.r2918 for OlexSys, GUI svn.r4816)
;
_cell_angle_alpha 77.562(3)
_cell_angle_beta 71.167(4)
_cell_angle_gamma 82.189(4)
_cell_formula_units_Z 1
_cell_length_a 13.2409(6)
_cell_length_b 16.1210(7)
_cell_length_c 17.0741(6)
_cell_measurement_reflns_used 5655
_cell_measurement_temperature 105(7)
_cell_measurement_theta_max 27.7490
_cell_measurement_theta_min 2.9710
_cell_volume 3359.8(3)
_computing_cell_refinement
;
CrysAlisPro, Agilent Technologies,
Version 1.171.37.31 (release 14-01-2014 CrysAlis171 .NET)
(compiled Jan 14 2014,18:38:05)
;
_computing_data_collection
;
CrysAlisPro, Agilent Technologies,
Version 1.171.37.31 (release 14-01-2014 CrysAlis171 .NET)
(compiled Jan 14 2014,18:38:05)
;
_computing_data_reduction
;
CrysAlisPro, Agilent Technologies,
Version 1.171.37.31 (release 14-01-2014 CrysAlis171 .NET)
(compiled Jan 14 2014,18:38:05)
;
_computing_molecular_graphics 'Olex2 (Dolomanov et al., 2009)'
_computing_publication_material 'Olex2 (Dolomanov et al., 2009)'
_computing_structure_refinement 'ShelXL (Sheldrick, 2008)'
_computing_structure_solution
;
Superflip (Palatinus & Chapuis, 2007;Palatinus & van der Lee, 2008;
Palatinus et al., 2012)
;
_diffrn_ambient_environment N~2~
_diffrn_ambient_temperature 105(7)
_diffrn_detector 'CCD plate'
_diffrn_detector_area_resol_mean 8.3367
_diffrn_detector_type 'Sapphire2, large Be window'
_diffrn_measured_fraction_theta_full 0.998
_diffrn_measured_fraction_theta_max 0.997
_diffrn_measurement_device 'four-circle diffractometer'
_diffrn_measurement_device_type 'Xcalibur, Sapphire2, large Be window'
_diffrn_measurement_method '\w scans'
_diffrn_orient_matrix_UB_11 0.0146630000
_diffrn_orient_matrix_UB_12 0.0375151000
_diffrn_orient_matrix_UB_13 0.0076750000
_diffrn_orient_matrix_UB_21 0.0232385000
_diffrn_orient_matrix_UB_22 0.0136167000
_diffrn_orient_matrix_UB_23 -0.0438919000
_diffrn_orient_matrix_UB_31 -0.0496491000
_diffrn_orient_matrix_UB_32 0.0211603000
_diffrn_orient_matrix_UB_33 -0.0027949000
_diffrn_radiation_monochromator graphite
_diffrn_radiation_probe x-ray
_diffrn_radiation_type MoK\a
_diffrn_radiation_wavelength 0.71073
_diffrn_reflns_av_R_equivalents 0.0607
_diffrn_reflns_av_unetI/netI 0.1162
_diffrn_reflns_Laue_measured_fraction_full 0.998
_diffrn_reflns_Laue_measured_fraction_max 0.997
_diffrn_reflns_limit_h_max 16
_diffrn_reflns_limit_h_min -14
_diffrn_reflns_limit_k_max 20
_diffrn_reflns_limit_k_min -18
_diffrn_reflns_limit_l_max 21
_diffrn_reflns_limit_l_min -21
_diffrn_reflns_number 23029
_diffrn_reflns_point_group_measured_fraction_full 0.998
_diffrn_reflns_point_group_measured_fraction_max 0.997
_diffrn_reflns_theta_full 25.242
_diffrn_reflns_theta_max 26.373
_diffrn_reflns_theta_min 2.963
_diffrn_source 'Enhance (Mo) X-ray Source'
_exptl_absorpt_coefficient_mu 1.001
_exptl_absorpt_correction_T_max 1.00000
_exptl_absorpt_correction_T_min 0.83282
_exptl_absorpt_correction_type multi-scan
_exptl_absorpt_process_details
;
CrysAlisPro, Agilent Technologies,
Version 1.171.37.31 (release 14-01-2014 CrysAlis171 .NET)
(compiled Jan 14 2014,18:38:05)
Empirical absorption correction using spherical harmonics,
 implemented in SCALE3 ABSPACK scaling algorithm.
;
_exptl_crystal_colour brown
_exptl_crystal_colour_primary brown
_exptl_crystal_density_diffrn 1.522
_exptl_crystal_F_000 1552
_exptl_crystal_size_max 0.15
_exptl_crystal_size_mid 0.1
_exptl_crystal_size_min 0.1
_refine_diff_density_max 1.502
_refine_diff_density_min -1.196
_refine_diff_density_rms 0.106
_refine_ls_extinction_method none
_refine_ls_goodness_of_fit_ref 1.043
_refine_ls_hydrogen_treatment constr
_refine_ls_matrix_type full
_refine_ls_number_parameters 882
_refine_ls_number_reflns 13702
_refine_ls_number_restraints 36
_refine_ls_restrained_S_all 1.051
_refine_ls_R_factor_all 0.1339
_refine_ls_R_factor_gt 0.0741
_refine_ls_shift/su_max 0.002
_refine_ls_shift/su_mean 0.000
_refine_ls_structure_factor_coef Fsqd
_refine_ls_weighting_details 'w=1/[\s^2^(Fo^2^)+(0.0786P)^2^+5.3078P] where P=(Fo^2^+2Fc^2^)/3'
_refine_ls_weighting_scheme calc
_refine_ls_wR_factor_gt 0.1647
_refine_ls_wR_factor_ref 0.2051
_reflns_Friedel_coverage 0.000
_reflns_number_gt 8238
_reflns_number_total 13702
_reflns_threshold_expression 'I > 2\s(I)'
_cod_data_source_file c4dt02196g1.cif
_cod_data_source_block 2
_cod_depositor_comments 'Adding full bibliography for 7032234--7032236.cif.'
_cod_database_code 7032235
_shelx_space_group_comment
;
The symmetry employed for this shelxl refinement is uniquely defined
by the following loop, which should always be used as a source of
symmetry information in preference to the above space-group names.
They are only intended as comments.
;

loop_
_space_group_symop_operation_xyz
'x, y, z'
'-x, -y, -z'

loop_
_atom_site_label
_atom_site_type_symbol
_atom_site_fract_x
_atom_site_fract_y
_atom_site_fract_z
_atom_site_U_iso_or_equiv
_atom_site_adp_type
_atom_site_occupancy
_atom_site_symmetry_multiplicity
_atom_site_calc_flag
_atom_site_refinement_flags_posn
_atom_site_refinement_flags_adp
_atom_site_refinement_flags_occupancy
_atom_site_disorder_assembly
_atom_site_disorder_group
Br1 Br 0.54460(5) 0.93498(3) -0.07192(4) 0.0432(2) Uani 1 1 d . . . . .
Co1 Co 0.43324(5) 0.91377(4) 0.07936(4) 0.02400(18) Uani 1 1 d . . . . .
Cl1A Cl 0.9370(3) 0.47942(15) 0.58828(18) 0.1264(12) Uani 1 1 d . U . . .
F5 F 0.0817(3) 0.3137(2) 0.7004(3) 0.0693(13) Uani 1 1 d . . . . .
F8 F 0.4321(3) 0.5044(2) 0.9352(2) 0.0505(9) Uani 1 1 d . . . . .
F7 F 0.4996(3) 0.5254(3) 0.8018(2) 0.0582(11) Uani 1 1 d . . . . .
F21 F -0.2535(3) 0.7481(3) 0.5856(2) 0.0601(11) Uani 1 1 d . . . . .
F9 F 0.3998(3) 0.4225(2) 0.8646(3) 0.0644(12) Uani 1 1 d . . . . .
F1 F 0.4737(3) 0.5059(4) 0.4029(3) 0.0923(17) Uani 1 1 d . . . . .
F4 F 0.2392(4) 0.2563(2) 0.6590(3) 0.0733(13) Uani 1 1 d . . . . .
F12 F 0.1308(3) 0.6960(2) 1.0386(2) 0.0504(9) Uani 1 1 d . . . . .
F24 F -0.2272(5) 0.6022(4) 0.9146(3) 0.109(2) Uani 1 1 d . . . . .
F2 F 0.3411(3) 0.5662(2) 0.3662(2) 0.0507(9) Uani 1 1 d . . . . .
F10 F 0.0685(3) 0.7809(2) 0.9473(2) 0.0570(10) Uani 1 1 d . . . . .
F19 F -0.1147(3) 0.8179(2) 0.5372(2) 0.0602(11) Uani 1 1 d . . . . .
F6 F 0.1915(3) 0.3119(2) 0.7677(2) 0.0611(11) Uani 1 1 d . . . . .
F22 F -0.2996(3) 0.5467(2) 0.8468(2) 0.0588(11) Uani 1 1 d . . . . .
N1 N 0.3856(3) 0.7973(3) 0.0695(3) 0.0258(9) Uani 1 1 d . . . . .
F11 F -0.0024(3) 0.6635(3) 1.0094(3) 0.0735(13) Uani 1 1 d . . . . .
F16 F 0.1027(4) 0.9747(3) 0.6837(3) 0.0879(16) Uani 1 1 d . U . . .
F13A_a F 0.5536(7) 0.8618(6) 0.5263(6) 0.0571(10) Uani 0.530(8) 1 d . U P A 1
N2 N 0.5185(3) 0.8442(3) 0.1552(3) 0.0243(9) Uani 1 1 d . . . . .
F3 F 0.3669(5) 0.4320(2) 0.3824(2) 0.0887(17) Uani 1 1 d . . . . .
F20 F -0.1121(3) 0.7018(3) 0.4981(2) 0.0654(12) Uani 1 1 d . . . . .
F23 F -0.1638(3) 0.4845(3) 0.8767(3) 0.0840(15) Uani 1 1 d . . . . .
F18 F 0.0756(5) 0.9775(3) 0.5693(4) 0.110(2) Uani 1 1 d . U . . .
F14A_a F 0.5175(6) 0.8548(6) 0.4124(5) 0.0571(10) Uani 0.530(8) 1 d . U P A 1
N3 N 0.2973(3) 0.9072(3) 0.1906(3) 0.0248(9) Uani 1 1 d . . . . .
O1 O 0.3318(4) 1.0003(3) 0.2907(3) 0.0489(11) Uani 1 1 d . . . . .
F17 F 0.2068(4) 1.0371(2) 0.5738(4) 0.0975(19) Uani 1 1 d . . . . .
C63 C -0.0267(4) 0.6069(3) 0.7629(3) 0.0298(12) Uani 1 1 d . . . . .
H63 H -0.0012 0.5775 0.8066 0.036 Uiso 1 1 calc R . . . .
C2 C 0.3597(4) 0.7408(3) 0.1351(3) 0.0226(10) Uani 1 1 d . . . . .
C6 C 0.2807(4) 0.8369(3) 0.2429(3) 0.0224(11) Uani 1 1 d . . . . .
C19 C 0.6244(4) 0.8645(3) 0.1488(3) 0.0260(11) Uani 1 1 d . . . . .
C43 C 0.2892(4) 0.5717(3) 0.7793(3) 0.0263(11) Uani 1 1 d . . . . .
H43 H 0.3322 0.5430 0.7372 0.032 Uiso 1 1 calc R . . . .
C3 C 0.3621(4) 0.7626(3) 0.2173(3) 0.0220(10) Uani 1 1 d . . . . .
H3 H 0.3417 0.7125 0.2616 0.026 Uiso 1 1 calc R . . . .
C7 C 0.1918(4) 0.8155(3) 0.3268(3) 0.0283(12) Uani 1 1 d . . . . .
C27 C 0.2356(4) 0.9878(3) 0.2016(3) 0.0306(12) Uani 1 1 d . . . . .
C61 C -0.1767(4) 0.6505(3) 0.7084(3) 0.0316(12) Uani 1 1 d . . . . .
H61 H -0.2491 0.6509 0.7144 0.038 Uiso 1 1 calc R . . . .
C51 C 0.3394(4) 0.7350(3) 0.5804(3) 0.0243(11) Uani 1 1 d . . . . .
H51 H 0.3817 0.6843 0.5750 0.029 Uiso 1 1 calc R . . . .
C52 C 0.3872(4) 0.8115(3) 0.5447(3) 0.0283(12) Uani 1 1 d . . . . .
C38 C 0.2202(4) 0.4062(3) 0.6373(3) 0.0272(11) Uani 1 1 d . . . . .
C46 C 0.1647(4) 0.6543(3) 0.9069(3) 0.0303(12) Uani 1 1 d . . . . .
C59 C 0.0012(4) 0.6911(3) 0.6270(3) 0.0265(11) Uani 1 1 d . . . . .
H59 H 0.0460 0.7188 0.5769 0.032 Uiso 1 1 calc R . . . .
C13 C 0.3468(6) 0.8162(4) -0.1394(4) 0.0505(17) Uani 1 1 d . . . . .
H13 H 0.3015 0.8454 -0.1695 0.061 Uiso 1 1 calc R . . . .
C4 C 0.4757(4) 0.7806(3) 0.2110(3) 0.0247(11) Uani 1 1 d . . . . .
C34 C 0.2201(4) 0.5605(3) 0.6274(3) 0.0248(11) Uani 1 1 d . . . . .
C24 C 0.6339(4) 0.9172(3) 0.1989(3) 0.0325(12) Uani 1 1 d . . . . .
H24 H 0.5734 0.9395 0.2361 0.039 Uiso 1 1 calc R . . . .
C44 C 0.3151(4) 0.5607(3) 0.8546(3) 0.0278(11) Uani 1 1 d . . . . .
C58 C 0.0457(4) 0.6495(3) 0.6898(3) 0.0262(11) Uani 1 1 d . . . . .
C35 C 0.2772(4) 0.5637(3) 0.5426(3) 0.0256(11) Uani 1 1 d . . . . .
H35 H 0.2969 0.6162 0.5092 0.031 Uiso 1 1 calc R . . . .
C32 C 0.1646(4) 1.0192(4) 0.1557(4) 0.0396(14) Uani 1 1 d . . . . .
H32 H 0.1503 0.9867 0.1221 0.048 Uiso 1 1 calc R . . . .
C14 C 0.4307(6) 0.7635(4) -0.1770(4) 0.0486(17) Uani 1 1 d . . . . .
C42 C 0.2022(4) 0.6237(3) 0.7653(3) 0.0250(11) Uani 1 1 d . . . . .
C55 C 0.1720(4) 0.8108(3) 0.6301(3) 0.0294(12) Uani 1 1 d . . . . .
H55 H 0.0992 0.8120 0.6588 0.035 Uiso 1 1 calc R . . . .
C41 C 0.1823(5) 0.3231(3) 0.6901(4) 0.0361(13) Uani 1 1 d . . . . .
C20 C 0.7135(4) 0.8317(3) 0.0915(4) 0.0331(13) Uani 1 1 d . . . . .
C60 C -0.1070(4) 0.6930(3) 0.6358(3) 0.0271(11) Uani 1 1 d . . . . .
C48 C 0.4097(5) 0.5037(4) 0.8650(4) 0.0360(13) Uani 1 1 d . . . . .
C5 C 0.5279(4) 0.7215(3) 0.2688(3) 0.0317(12) Uani 1 1 d . . . . .
H5A H 0.6000 0.7362 0.2565 0.048 Uiso 1 1 calc R . . . .
H5B H 0.5286 0.6641 0.2612 0.048 Uiso 1 1 calc R . . . .
H5C H 0.4887 0.7261 0.3260 0.048 Uiso 1 1 calc R . . . .
C39 C 0.1927(4) 0.4785(3) 0.6738(3) 0.0264(11) Uani 1 1 d . . . . .
H39 H 0.1549 0.4728 0.7308 0.032 Uiso 1 1 calc R . . . .
C1 C 0.3266(4) 0.6545(3) 0.1402(3) 0.0312(12) Uani 1 1 d . . . . .
H1A H 0.2542 0.6493 0.1760 0.047 Uiso 1 1 calc R . . . .
H1B H 0.3729 0.6119 0.1630 0.047 Uiso 1 1 calc R . . . .
H1C H 0.3315 0.6466 0.0849 0.047 Uiso 1 1 calc R . . . .
C45 C 0.2516(4) 0.6017(3) 0.9194(3) 0.0298(12) Uani 1 1 d . . . . .
H45 H 0.2672 0.5938 0.9700 0.036 Uiso 1 1 calc R . . . .
C40 C 0.3708(5) 0.4979(3) 0.4161(4) 0.0383(14) Uani 1 1 d . . . . .
C50 C 0.2298(4) 0.7310(3) 0.6242(3) 0.0235(11) Uani 1 1 d . . . . .
C53 C 0.3272(4) 0.8888(3) 0.5513(3) 0.0289(12) Uani 1 1 d . . . . .
H53 H 0.3591 0.9400 0.5270 0.035 Uiso 1 1 calc R . . . .
C62 C -0.1347(4) 0.6073(3) 0.7718(3) 0.0302(12) Uani 1 1 d . . . . .
C47 C 0.1414(4) 0.6660(3) 0.8315(3) 0.0292(12) Uani 1 1 d . . . . .
H47 H 0.0836 0.7031 0.8244 0.035 Uiso 1 1 calc R . . . .
C11 C 0.3947(4) 0.7807(3) -0.0119(3) 0.0317(12) Uani 1 1 d . . . . .
C36 C 0.3059(4) 0.4913(3) 0.5060(3) 0.0308(12) Uani 1 1 d . . . . .
C56 C 0.5016(5) 0.8134(4) 0.4983(4) 0.0378(14) Uani 1 1 d . . . . .
C10 C 0.1049(5) 0.8864(4) 0.3499(4) 0.0498(17) Uani 1 1 d . . . . .
H10A H 0.1371 0.9357 0.3512 0.075 Uiso 1 1 calc R . . . .
H10B H 0.0557 0.8674 0.4044 0.075 Uiso 1 1 calc R . . . .
H10C H 0.0672 0.9005 0.3088 0.075 Uiso 1 1 calc R . . . .
C9 C 0.1360(5) 0.7399(4) 0.3219(4) 0.0440(15) Uani 1 1 d . . . . .
H9A H 0.1085 0.7546 0.2747 0.066 Uiso 1 1 calc R . . . .
H9B H 0.0781 0.7267 0.3728 0.066 Uiso 1 1 calc R . . . .
H9C H 0.1864 0.6913 0.3153 0.066 Uiso 1 1 calc R . . . .
C54 C 0.2195(4) 0.8881(3) 0.5947(3) 0.0312(12) Uani 1 1 d . . . . .
C65 C -0.2063(5) 0.5617(4) 0.8529(4) 0.0434(15) Uani 1 1 d . . . . .
C64 C -0.1487(4) 0.7402(4) 0.5652(4) 0.0398(14) Uani 1 1 d . . . . .
C21 C 0.8136(5) 0.8541(4) 0.0879(4) 0.0475(17) Uani 1 1 d . . . . .
H21 H 0.8745 0.8337 0.0497 0.057 Uiso 1 1 calc R . . . .
C37 C 0.2769(4) 0.4115(3) 0.5535(3) 0.0290(12) Uani 1 1 d . . . . .
H37 H 0.2954 0.3631 0.5291 0.035 Uiso 1 1 calc R . . . .
C8 C 0.2463(5) 0.7904(4) 0.3956(3) 0.0432(15) Uani 1 1 d . . . . .
H8A H 0.2964 0.7422 0.3846 0.065 Uiso 1 1 calc R . . . .
H8B H 0.1934 0.7759 0.4492 0.065 Uiso 1 1 calc R . . . .
H8C H 0.2835 0.8373 0.3962 0.065 Uiso 1 1 calc R . . . .
C28 C 0.2594(5) 1.0370(4) 0.2498(4) 0.0388(14) Uani 1 1 d . . . . .
C12 C 0.3283(5) 0.8267(4) -0.0559(4) 0.0407(14) Uani 1 1 d . . . . .
B1 B 0.1755(4) 0.6420(4) 0.6750(3) 0.0227(12) Uani 1 1 d . . . . .
C23 C 0.7349(5) 0.9367(4) 0.1932(4) 0.0477(16) Uani 1 1 d . . . . .
H23 H 0.7415 0.9722 0.2273 0.057 Uiso 1 1 calc R . . . .
C49 C 0.0918(5) 0.6974(4) 0.9753(4) 0.0420(15) Uani 1 1 d . . . . .
C57 C 0.1525(5) 0.9696(4) 0.6047(5) 0.0488(17) Uani 1 1 d . . . . .
C31 C 0.1147(5) 1.1016(4) 0.1613(4) 0.0511(18) Uani 1 1 d . . . . .
H31 H 0.0655 1.1237 0.1324 0.061 Uiso 1 1 calc R . . . .
C22 C 0.8248(5) 0.9054(4) 0.1392(4) 0.0478(17) Uani 1 1 d . . . . .
C15 C 0.4965(5) 0.7178(4) -0.1326(4) 0.0493(17) Uani 1 1 d . . . . .
H15 H 0.5524 0.6814 -0.1580 0.059 Uiso 1 1 calc R . . . .
C25 C 0.7109(6) 0.7706(5) 0.0413(6) 0.079(3) Uani 1 1 d . . . . .
H25A H 0.6768 0.7214 0.0776 0.119 Uiso 1 1 calc GR . . . .
H25B H 0.7826 0.7539 0.0104 0.119 Uiso 1 1 calc GR . . . .
H25C H 0.6715 0.7959 0.0027 0.119 Uiso 1 1 calc GR . . . .
C30 C 0.1390(6) 1.1492(4) 0.2094(4) 0.0542(19) Uani 1 1 d . . . . .
H30 H 0.1061 1.2037 0.2125 0.065 Uiso 1 1 calc R . . . .
C26 C 0.9360(5) 0.9259(6) 0.1354(6) 0.080(3) Uani 1 1 d . . . . .
H26A H 0.9469 0.9053 0.1894 0.119 Uiso 1 1 calc R . . . .
H26B H 0.9414 0.9864 0.1207 0.119 Uiso 1 1 calc R . . . .
H26C H 0.9894 0.8987 0.0938 0.119 Uiso 1 1 calc R . . . .
C16 C 0.4797(5) 0.7259(4) -0.0497(4) 0.0424(15) Uani 1 1 d . . . . .
H16 H 0.5244 0.6953 -0.0196 0.051 Uiso 1 1 calc R . . . .
C29 C 0.2106(6) 1.1183(4) 0.2529(4) 0.0488(17) Uani 1 1 d . . . . .
H29 H 0.2266 1.1520 0.2846 0.059 Uiso 1 1 calc R . . . .
C17 C 0.2446(5) 0.8880(5) -0.0177(4) 0.0553(18) Uani 1 1 d . . . . .
H17A H 0.2769 0.9360 -0.0133 0.083 Uiso 1 1 calc R . . . .
H17B H 0.2040 0.8613 0.0374 0.083 Uiso 1 1 calc R . . . .
H17C H 0.1982 0.9068 -0.0521 0.083 Uiso 1 1 calc R . . . .
C33 C 0.3686(9) 1.0522(5) 0.3330(6) 0.092(3) Uani 1 1 d . . . . .
H33A H 0.4009 1.1003 0.2932 0.138 Uiso 1 1 calc R . . . .
H33B H 0.4204 1.0193 0.3577 0.138 Uiso 1 1 calc R . . . .
H33C H 0.3092 1.0717 0.3762 0.138 Uiso 1 1 calc R . . . .
C18 C 0.4486(7) 0.7568(5) -0.2685(4) 0.071(2) Uani 1 1 d . . . . .
H18A H 0.3933 0.7259 -0.2714 0.107 Uiso 1 1 calc R . . . .
H18B H 0.5170 0.7275 -0.2898 0.107 Uiso 1 1 calc R . . . .
H18C H 0.4466 0.8129 -0.3017 0.107 Uiso 1 1 calc R . . . .
C66 C 1.0297(13) 0.5091(11) 0.5219(11) 0.074(5) Uani 0.5 1 d . U P . .
H66A H 1.0889 0.4734 0.5358 0.089 Uiso 0.5 1 calc R . P . .
H66B H 1.0363 0.5652 0.5311 0.089 Uiso 0.5 1 calc R . P . .
F15A_a F 0.5541(6) 0.7420(6) 0.4931(6) 0.0571(10) Uani 0.530(8) 1 d . . P A 1
F14B_b F 0.5273(7) 0.8082(7) 0.4215(6) 0.0571(10) Uani 0.470(8) 1 d . . P A 2
F15B_b F 0.5610(7) 0.7475(6) 0.5354(7) 0.0571(10) Uani 0.470(8) 1 d . . P A 2
F13B_b F 0.5471(8) 0.8836(7) 0.4987(7) 0.0571(10) Uani 0.470(8) 1 d . . P A 2

loop_
_atom_site_aniso_label
_atom_site_aniso_U_11
_atom_site_aniso_U_22
_atom_site_aniso_U_33
_atom_site_aniso_U_23
_atom_site_aniso_U_13
_atom_site_aniso_U_12
Br1 0.0561(4) 0.0307(3) 0.0308(3) -0.0082(2) 0.0115(3) -0.0198(3)
Co1 0.0240(4) 0.0235(4) 0.0220(4) -0.0025(3) -0.0020(3) -0.0080(3)
Cl1A 0.232(4) 0.0552(14) 0.0941(19) -0.0034(13) -0.054(2) -0.0206(18)
F5 0.040(2) 0.056(2) 0.109(3) 0.027(2) -0.037(2) -0.0246(18)
F8 0.050(2) 0.067(2) 0.043(2) -0.0160(18) -0.0310(18) 0.0183(18)
F7 0.031(2) 0.088(3) 0.045(2) -0.004(2) -0.0089(17) 0.0162(18)
F21 0.0249(19) 0.093(3) 0.052(2) 0.010(2) -0.0151(17) -0.0004(18)
F9 0.068(3) 0.039(2) 0.106(3) -0.023(2) -0.054(3) 0.0142(18)
F1 0.033(2) 0.179(5) 0.043(2) -0.014(3) 0.0047(19) 0.013(3)
F4 0.086(3) 0.030(2) 0.075(3) -0.0023(19) 0.010(2) -0.0022(19)
F12 0.058(2) 0.063(2) 0.0324(19) -0.0194(17) -0.0170(17) 0.0122(18)
F24 0.140(5) 0.141(4) 0.036(2) -0.031(3) 0.035(3) -0.104(4)
F2 0.065(2) 0.046(2) 0.0281(18) -0.0003(16) -0.0038(17) 0.0034(18)
F10 0.064(3) 0.060(2) 0.048(2) -0.0249(19) -0.021(2) 0.0285(19)
F19 0.057(2) 0.059(2) 0.063(3) 0.022(2) -0.034(2) -0.0129(19)
F6 0.091(3) 0.047(2) 0.046(2) 0.0152(18) -0.031(2) -0.025(2)
F22 0.034(2) 0.068(3) 0.062(2) 0.013(2) -0.0058(18) -0.0255(18)
N1 0.027(2) 0.028(2) 0.025(2) -0.0044(18) -0.0074(19) -0.0095(18)
F11 0.039(2) 0.119(4) 0.060(3) -0.047(3) 0.012(2) -0.015(2)
F16 0.102(4) 0.052(3) 0.079(3) -0.024(2) 0.008(3) 0.027(2)
F13A_a 0.0316(14) 0.067(2) 0.061(3) -0.004(2) -0.0025(17) -0.0038(17)
N2 0.015(2) 0.030(2) 0.027(2) -0.0075(19) -0.0006(18) -0.0068(17)
F3 0.164(5) 0.039(2) 0.038(2) -0.0154(18) 0.013(3) -0.017(3)
F20 0.065(3) 0.098(3) 0.041(2) -0.023(2) -0.028(2) 0.017(2)
F23 0.049(2) 0.079(3) 0.087(3) 0.051(3) -0.010(2) -0.013(2)
F18 0.112(4) 0.076(3) 0.181(6) -0.065(4) -0.100(4) 0.065(3)
F14A_a 0.0316(14) 0.067(2) 0.061(3) -0.004(2) -0.0025(17) -0.0038(17)
N3 0.021(2) 0.026(2) 0.027(2) -0.0054(18) -0.0050(18) -0.0059(17)
O1 0.072(3) 0.041(2) 0.042(2) -0.011(2) -0.022(2) -0.013(2)
F17 0.067(3) 0.029(2) 0.157(5) 0.000(3) 0.006(3) 0.003(2)
C63 0.031(3) 0.030(3) 0.027(3) 0.000(2) -0.010(2) -0.004(2)
C2 0.018(2) 0.023(2) 0.026(3) -0.001(2) -0.005(2) -0.0030(19)
C6 0.018(2) 0.027(3) 0.021(3) -0.002(2) -0.003(2) -0.009(2)
C19 0.016(2) 0.031(3) 0.027(3) 0.001(2) -0.002(2) -0.006(2)
C43 0.023(3) 0.031(3) 0.028(3) -0.010(2) -0.007(2) -0.005(2)
C3 0.019(2) 0.024(2) 0.024(3) -0.001(2) -0.007(2) -0.0070(19)
C7 0.021(3) 0.027(3) 0.027(3) 0.000(2) 0.004(2) -0.002(2)
C27 0.025(3) 0.020(3) 0.037(3) -0.005(2) 0.004(2) -0.004(2)
C61 0.020(3) 0.036(3) 0.040(3) -0.012(3) -0.006(2) -0.005(2)
C51 0.019(3) 0.030(3) 0.024(3) -0.006(2) -0.008(2) 0.001(2)
C52 0.022(3) 0.035(3) 0.028(3) -0.005(2) -0.008(2) -0.004(2)
C38 0.026(3) 0.025(3) 0.030(3) 0.003(2) -0.012(2) -0.006(2)
C46 0.028(3) 0.039(3) 0.021(3) -0.006(2) -0.004(2) -0.002(2)
C59 0.019(3) 0.036(3) 0.022(3) -0.004(2) -0.004(2) -0.003(2)
C13 0.065(5) 0.050(4) 0.041(4) 0.008(3) -0.024(3) -0.025(3)
C4 0.018(3) 0.029(3) 0.028(3) -0.012(2) -0.002(2) -0.004(2)
C34 0.021(3) 0.026(3) 0.028(3) 0.000(2) -0.011(2) 0.001(2)
C24 0.028(3) 0.040(3) 0.029(3) -0.007(2) -0.006(2) -0.008(2)
C44 0.023(3) 0.028(3) 0.034(3) -0.007(2) -0.009(2) -0.002(2)
C58 0.026(3) 0.024(3) 0.030(3) -0.009(2) -0.008(2) -0.004(2)
C35 0.027(3) 0.025(3) 0.023(3) 0.000(2) -0.009(2) 0.001(2)
C32 0.027(3) 0.035(3) 0.044(4) 0.005(3) -0.003(3) 0.000(2)
C14 0.059(4) 0.047(4) 0.039(4) -0.007(3) -0.005(3) -0.027(3)
C42 0.022(3) 0.026(3) 0.025(3) -0.004(2) -0.004(2) -0.004(2)
C55 0.019(3) 0.038(3) 0.027(3) -0.008(2) -0.002(2) 0.001(2)
C41 0.033(3) 0.029(3) 0.040(3) -0.002(3) -0.007(3) -0.001(2)
C20 0.023(3) 0.030(3) 0.042(3) -0.007(2) -0.002(2) -0.006(2)
C60 0.023(3) 0.034(3) 0.026(3) -0.007(2) -0.010(2) 0.002(2)
C48 0.033(3) 0.045(4) 0.033(3) -0.007(3) -0.016(3) 0.004(3)
C5 0.029(3) 0.036(3) 0.030(3) -0.001(2) -0.012(2) -0.004(2)
C39 0.020(3) 0.034(3) 0.023(3) -0.004(2) -0.005(2) -0.004(2)
C1 0.036(3) 0.026(3) 0.034(3) -0.006(2) -0.011(3) -0.008(2)
C45 0.028(3) 0.039(3) 0.022(3) -0.005(2) -0.006(2) -0.008(2)
C40 0.051(4) 0.027(3) 0.033(3) -0.009(2) -0.008(3) 0.007(3)
C50 0.019(3) 0.030(3) 0.019(2) -0.005(2) -0.002(2) 0.000(2)
C53 0.028(3) 0.029(3) 0.031(3) -0.004(2) -0.010(2) -0.006(2)
C62 0.026(3) 0.030(3) 0.030(3) -0.004(2) 0.000(2) -0.010(2)
C47 0.026(3) 0.029(3) 0.029(3) -0.002(2) -0.006(2) -0.002(2)
C11 0.035(3) 0.033(3) 0.029(3) -0.001(2) -0.009(2) -0.016(2)
C36 0.030(3) 0.030(3) 0.030(3) -0.006(2) -0.008(2) 0.003(2)
C56 0.029(3) 0.040(3) 0.041(4) -0.012(3) -0.002(3) -0.004(3)
C10 0.030(3) 0.047(4) 0.045(4) 0.006(3) 0.015(3) 0.001(3)
C9 0.026(3) 0.046(4) 0.053(4) -0.005(3) 0.000(3) -0.014(3)
C54 0.029(3) 0.026(3) 0.032(3) -0.004(2) -0.002(2) 0.003(2)
C65 0.030(3) 0.049(4) 0.044(4) 0.006(3) -0.006(3) -0.014(3)
C64 0.022(3) 0.060(4) 0.033(3) -0.007(3) -0.004(3) -0.003(3)
C21 0.019(3) 0.044(4) 0.061(4) 0.004(3) 0.001(3) 0.003(3)
C37 0.032(3) 0.022(3) 0.034(3) -0.010(2) -0.009(2) 0.003(2)
C8 0.045(4) 0.054(4) 0.021(3) -0.002(3) -0.003(3) 0.001(3)
C28 0.045(4) 0.030(3) 0.034(3) -0.007(3) 0.001(3) -0.007(3)
C12 0.043(4) 0.038(3) 0.042(4) -0.009(3) -0.011(3) -0.008(3)
B1 0.018(3) 0.030(3) 0.022(3) -0.004(2) -0.008(2) -0.005(2)
C23 0.046(4) 0.058(4) 0.047(4) -0.001(3) -0.022(3) -0.022(3)
C49 0.037(4) 0.057(4) 0.031(3) -0.012(3) -0.008(3) 0.002(3)
C57 0.034(4) 0.035(3) 0.063(5) -0.002(3) -0.001(3) 0.000(3)
C31 0.032(3) 0.040(4) 0.064(4) 0.009(3) -0.006(3) 0.007(3)
C22 0.027(3) 0.052(4) 0.063(4) 0.008(3) -0.020(3) -0.014(3)
C15 0.049(4) 0.059(4) 0.044(4) -0.019(3) -0.006(3) -0.020(3)
C25 0.053(5) 0.083(6) 0.099(7) -0.029(5) -0.012(5) -0.005(4)
C30 0.054(4) 0.033(3) 0.059(4) -0.012(3) 0.007(4) -0.004(3)
C26 0.034(4) 0.103(6) 0.099(7) 0.015(5) -0.030(4) -0.027(4)
C16 0.048(4) 0.047(4) 0.033(3) -0.016(3) -0.004(3) -0.014(3)
C29 0.059(4) 0.036(4) 0.042(4) -0.010(3) 0.002(3) -0.006(3)
C17 0.047(4) 0.074(5) 0.048(4) -0.003(4) -0.022(3) -0.004(3)
C33 0.163(10) 0.059(5) 0.082(6) -0.012(4) -0.067(7) -0.035(6)
C18 0.098(6) 0.091(6) 0.032(4) -0.007(4) -0.015(4) -0.050(5)
C66 0.069(8) 0.076(8) 0.099(9) -0.025(7) -0.055(7) 0.011(7)
F15A_a 0.0316(14) 0.067(2) 0.061(3) -0.004(2) -0.0025(17) -0.0038(17)
F14B_b 0.0316(14) 0.067(2) 0.061(3) -0.004(2) -0.0025(17) -0.0038(17)
F15B_b 0.0316(14) 0.067(2) 0.061(3) -0.004(2) -0.0025(17) -0.0038(17)
F13B_b 0.0316(14) 0.067(2) 0.061(3) -0.004(2) -0.0025(17) -0.0038(17)

loop_
_atom_type_symbol
_atom_type_description
_atom_type_scat_dispersion_real
_atom_type_scat_dispersion_imag
_atom_type_scat_source
C C 0.0033 0.0016 'International Tables Vol C Tables 4.2.6.8 and 6.1.1.4'
H H 0.0000 0.0000 'International Tables Vol C Tables 4.2.6.8 and 6.1.1.4'
B B 0.0013 0.0007 'International Tables Vol C Tables 4.2.6.8 and 6.1.1.4'
Br Br -0.2901 2.4595 'International Tables Vol C Tables 4.2.6.8 and 6.1.1.4'
Cl Cl 0.1484 0.1585 'International Tables Vol C Tables 4.2.6.8 and 6.1.1.4'
Co Co 0.3494 0.9721 'International Tables Vol C Tables 4.2.6.8 and 6.1.1.4'
F F 0.0171 0.0103 'International Tables Vol C Tables 4.2.6.8 and 6.1.1.4'
N N 0.0061 0.0033 'International Tables Vol C Tables 4.2.6.8 and 6.1.1.4'
O O 0.0106 0.0060 'International Tables Vol C Tables 4.2.6.8 and 6.1.1.4'

loop_
_geom_angle_atom_site_label_1
_geom_angle_atom_site_label_2
_geom_angle_atom_site_label_3
_geom_angle
_geom_angle_site_symmetry_1
_geom_angle_site_symmetry_3
Co1 Br1 Co1 93.96(3) 2_675 .
Br1 Co1 Br1 86.04(3) 2_675 .
N1 Co1 Br1 90.71(11) . .
N1 Co1 Br1 165.48(12) . 2_675
N1 Co1 N3 84.57(15) . .
N2 Co1 Br1 106.73(11) . 2_675
N2 Co1 Br1 111.09(11) . .
N2 Co1 N1 87.65(16) . .
N2 Co1 N3 86.69(16) . .
N3 Co1 Br1 161.45(12) . .
N3 Co1 Br1 94.04(11) . 2_675
C66 Cl1A C66 48.4(10) . 2_766
C2 N1 Co1 118.5(3) . .
C2 N1 C11 121.5(4) . .
C11 N1 Co1 119.6(3) . .
C19 N2 Co1 122.1(3) . .
C4 N2 Co1 118.7(3) . .
C4 N2 C19 119.2(4) . .
C6 N3 Co1 119.5(3) . .
C6 N3 C27 125.7(4) . .
C27 N3 Co1 114.7(3) . .
C28 O1 C33 117.8(5) . .
C62 C63 C58 122.4(5) . .
N1 C2 C3 117.2(4) . .
N1 C2 C1 126.3(5) . .
C1 C2 C3 116.5(4) . .
N3 C6 C3 114.7(4) . .
N3 C6 C7 129.9(4) . .
C3 C6 C7 115.4(4) . .
C24 C19 N2 118.6(4) . .
C24 C19 C20 121.6(5) . .
C20 C19 N2 119.8(5) . .
C42 C43 C44 122.7(5) . .
C2 C3 C6 111.6(4) . .
C2 C3 C4 110.7(4) . .
C6 C3 C4 111.6(4) . .
C6 C7 C9 107.7(4) . .
C10 C7 C6 116.3(4) . .
C10 C7 C9 107.0(5) . .
C8 C7 C6 106.8(4) . .
C8 C7 C10 108.6(5) . .
C8 C7 C9 110.4(5) . .
C32 C27 N3 120.0(5) . .
C28 C27 N3 118.5(5) . .
C28 C27 C32 121.0(5) . .
C62 C61 C60 117.8(5) . .
C52 C51 C50 122.7(5) . .
C51 C52 C56 121.4(5) . .
C53 C52 C51 120.7(5) . .
C53 C52 C56 117.9(5) . .
C39 C38 C41 118.4(5) . .
C37 C38 C41 120.6(5) . .
C37 C38 C39 120.9(5) . .
C45 C46 C47 120.8(5) . .
C45 C46 C49 120.5(5) . .
C47 C46 C49 118.6(5) . .
C60 C59 C58 123.1(5) . .
C14 C13 C12 121.1(6) . .
N2 C4 C3 117.6(4) . .
N2 C4 C5 125.7(5) . .
C5 C4 C3 116.7(4) . .
C35 C34 C39 115.4(5) . .
C35 C34 B1 126.3(4) . .
C39 C34 B1 118.1(4) . .
C19 C24 C23 118.9(5) . .
C43 C44 C48 119.5(5) . .
C45 C44 C43 120.2(5) . .
C45 C44 C48 120.3(5) . .
C63 C58 B1 122.6(5) . .
C59 C58 C63 115.1(5) . .
C59 C58 B1 121.9(4) . .
C36 C35 C34 122.4(5) . .
C27 C32 C31 118.3(6) . .
C13 C14 C15 120.3(6) . .
C13 C14 C18 118.6(7) . .
C15 C14 C18 121.1(7) . .
C43 C42 C47 115.5(5) . .
C43 C42 B1 123.0(4) . .
C47 C42 B1 121.3(4) . .
C54 C55 C50 122.9(5) . .
F5 C41 F4 106.8(5) . .
F5 C41 F6 106.0(5) . .
F5 C41 C38 113.6(5) . .
F4 C41 F6 104.2(5) . .
F4 C41 C38 112.8(5) . .
F6 C41 C38 112.7(5) . .
C19 C20 C21 117.0(5) . .
C19 C20 C25 124.8(5) . .
C21 C20 C25 117.9(6) . .
C61 C60 C59 120.7(5) . .
C61 C60 C64 119.7(5) . .
C59 C60 C64 119.6(5) . .
F8 C48 F7 105.4(5) . .
F8 C48 F9 106.5(5) . .
F8 C48 C44 114.1(5) . .
F7 C48 C44 111.9(5) . .
F9 C48 F7 105.3(5) . .
F9 C48 C44 112.9(5) . .
C38 C39 C34 122.3(5) . .
C46 C45 C44 118.3(5) . .
F1 C40 F2 104.0(5) . .
F1 C40 F3 106.1(5) . .
F1 C40 C36 113.3(5) . .
F2 C40 C36 113.3(5) . .
F3 C40 F2 105.2(5) . .
F3 C40 C36 114.0(5) . .
C51 C50 C55 114.8(4) . .
C51 C50 B1 123.0(4) . .
C55 C50 B1 121.8(4) . .
C54 C53 C52 118.6(5) . .
C63 C62 C61 121.0(5) . .
C63 C62 C65 118.5(5) . .
C61 C62 C65 120.5(5) . .
C46 C47 C42 122.5(5) . .
C12 C11 N1 119.4(5) . .
C12 C11 C16 120.9(5) . .
C16 C11 N1 119.2(5) . .
C35 C36 C40 120.2(5) . .
C35 C36 C37 120.7(5) . .
C37 C36 C40 119.1(5) . .
F13A_a C56 F14A_a 102.6(6) . .
F13A_a C56 C52 113.1(6) . .
F14A_a C56 C52 110.7(5) . .
F15A_a C56 F13A_a 108.4(7) . .
F15A_a C56 F14A_a 104.2(6) . .
F15A_a C56 C52 116.5(6) . .
F14B_b C56 C52 116.0(6) . .
F14B_b C56 F15B_b 106.7(7) . .
F14B_b C56 F13B_b 104.5(7) . .
F15B_b C56 C52 111.0(6) . .
F13B_b C56 C52 114.8(6) . .
F13B_b C56 F15B_b 102.6(7) . .
C55 C54 C57 119.3(5) . .
C53 C54 C55 120.3(5) . .
C53 C54 C57 120.4(5) . .
F24 C65 F22 107.1(5) . .
F24 C65 F23 107.4(6) . .
F24 C65 C62 113.2(5) . .
F22 C65 C62 113.0(5) . .
F23 C65 F22 103.7(5) . .
F23 C65 C62 111.8(5) . .
F21 C64 F19 107.2(5) . .
F21 C64 F20 107.7(5) . .
F21 C64 C60 113.7(5) . .
F19 C64 F20 104.7(5) . .
F19 C64 C60 111.9(5) . .
F20 C64 C60 111.2(5) . .
C22 C21 C20 122.1(6) . .
C38 C37 C36 118.3(5) . .
O1 C28 C27 115.9(5) . .
O1 C28 C29 124.8(6) . .
C29 C28 C27 119.3(6) . .
C13 C12 C17 121.4(6) . .
C11 C12 C13 118.3(6) . .
C11 C12 C17 120.2(6) . .
C34 B1 C58 104.2(4) . .
C34 B1 C42 110.1(4) . .
C34 B1 C50 115.0(4) . .
C58 B1 C42 111.2(4) . .
C50 B1 C58 112.0(4) . .
C50 B1 C42 104.5(4) . .
C22 C23 C24 121.9(6) . .
F12 C49 F10 105.5(5) . .
F12 C49 C46 114.2(5) . .
F10 C49 C46 112.4(5) . .
F11 C49 F12 106.5(5) . .
F11 C49 F10 105.2(5) . .
F11 C49 C46 112.4(5) . .
F16 C57 F18 104.8(6) . .
F16 C57 C54 112.8(5) . .
F18 C57 C54 111.5(6) . .
F17 C57 F16 105.4(6) . .
F17 C57 F18 108.1(6) . .
F17 C57 C54 113.7(5) . .
C30 C31 C32 119.9(7) . .
C21 C22 C26 120.5(7) . .
C23 C22 C21 118.4(6) . .
C23 C22 C26 121.2(7) . .
C14 C15 C16 120.1(7) . .
C29 C30 C31 121.3(6) . .
C15 C16 C11 119.4(6) . .
C30 C29 C28 120.2(7) . .
Cl1A C66 Cl1A 131.6(10) . 2_766

loop_
_geom_bond_atom_site_label_1
_geom_bond_atom_site_label_2
_geom_bond_distance
_geom_bond_site_symmetry_2
Br1 Co1 2.4666(8) 2_675
Br1 Co1 2.5021(8) .
Co1 Br1 2.4665(8) 2_675
Co1 N1 2.115(4) .
Co1 N2 2.045(4) .
Co1 N3 2.148(4) .
Cl1A C66 1.432(19) .
Cl1A C66 1.762(18) 2_766
F5 C41 1.313(6) .
F8 C48 1.328(6) .
F7 C48 1.351(7) .
F21 C64 1.313(6) .
F9 C48 1.336(7) .
F1 C40 1.327(7) .
F4 C41 1.333(6) .
F12 C49 1.334(7) .
F24 C65 1.293(7) .
F2 C40 1.336(6) .
F10 C49 1.357(7) .
F19 C64 1.324(7) .
F6 C41 1.340(7) .
F22 C65 1.331(7) .
N1 C2 1.265(6) .
N1 C11 1.437(7) .
F11 C49 1.331(7) .
F16 C57 1.312(8) .
F13A_a C56 1.353(11) .
N2 C19 1.447(6) .
N2 C4 1.291(6) .
F3 C40 1.327(6) .
F20 C64 1.342(7) .
F23 C65 1.330(7) .
F18 C57 1.321(8) .
F14A_a C56 1.434(11) .
N3 C6 1.279(6) .
N3 C27 1.451(6) .
O1 C28 1.362(8) .
O1 C33 1.435(8) .
F17 C57 1.304(7) .
C63 C58 1.408(7) .
C63 C62 1.387(7) .
C2 C3 1.530(7) .
C2 C1 1.491(7) .
C6 C3 1.535(7) .
C6 C7 1.538(6) .
C19 C24 1.373(7) .
C19 C20 1.392(7) .
C43 C44 1.403(7) .
C43 C42 1.384(7) .
C3 C4 1.537(7) .
C7 C10 1.526(7) .
C7 C9 1.538(7) .
C7 C8 1.526(8) .
C27 C32 1.389(8) .
C27 C28 1.387(8) .
C61 C60 1.388(7) .
C61 C62 1.387(8) .
C51 C52 1.390(7) .
C51 C50 1.405(7) .
C52 C53 1.390(7) .
C52 C56 1.467(7) .
C38 C41 1.493(7) .
C38 C39 1.390(7) .
C38 C37 1.375(7) .
C46 C45 1.380(7) .
C46 C47 1.386(7) .
C46 C49 1.490(8) .
C59 C58 1.391(7) .
C59 C60 1.388(7) .
C13 C14 1.372(9) .
C13 C12 1.410(9) .
C4 C5 1.489(7) .
C34 C35 1.394(7) .
C34 C39 1.414(7) .
C34 B1 1.635(7) .
C24 C23 1.383(8) .
C44 C48 1.485(7) .
C44 C45 1.391(7) .
C58 B1 1.646(7) .
C35 C36 1.392(7) .
C32 C31 1.409(8) .
C14 C15 1.374(10) .
C14 C18 1.528(9) .
C42 C47 1.409(7) .
C42 B1 1.649(7) .
C55 C50 1.409(7) .
C55 C54 1.399(7) .
C20 C21 1.399(8) .
C20 C25 1.449(9) .
C60 C64 1.501(8) .
C40 C36 1.487(8) .
C50 B1 1.635(7) .
C53 C54 1.379(7) .
C62 C65 1.503(7) .
C11 C12 1.377(8) .
C11 C16 1.404(8) .
C36 C37 1.394(7) .
C56 F15A_a 1.265(10) .
C56 F14B_b 1.263(11) .
C56 F15B_b 1.398(11) .
C56 F13B_b 1.354(13) .
C54 C57 1.491(8) .
C21 C22 1.380(9) .
C28 C29 1.384(8) .
C12 C17 1.464(9) .
C23 C22 1.360(9) .
C31 C30 1.370(10) .
C22 C26 1.531(8) .
C15 C16 1.393(8) .
C30 C29 1.365(10) .
C66 Cl1A 1.762(18) 2_766
